data_7102531
loop_
_publ_author_name
'Richardson, Christopher'
'Reed, Christopher A'

_publ_section_title
;
 Exploration of the pentacyano-cyclo-pentadienide ion, C(5)(CN)(5)(-),
 as a weakly coordinating anion and potential superacid conjugate base.
 Silylation and protonation.
;
_journal_issue 6
_journal_name_full 'Chemical communications (Cambridge, England)'
_journal_page_first 706
_journal_page_last 707
_journal_paper_doi 10.1039/b316122f
_journal_year 2004
_chemical_formula_sum 'C29 H15 N5'
_chemical_formula_weight 433.46
_chemical_name_systematic
;
?
;
_space_group_IT_number 14
_symmetry_cell_setting monoclinic
_symmetry_space_group_name_Hall '-P 2yn'
_symmetry_space_group_name_H-M 'P 1 21/n 1'
_atom_sites_solution_hydrogens geom
_atom_sites_solution_primary direct
_atom_sites_solution_secondary difmap
_audit_creation_method SHELXL-97
_cell_angle_alpha 90.00
_cell_angle_beta 103.491(5)
_cell_angle_gamma 90.00
_cell_formula_units_Z 4
_cell_length_a 12.802(2)
_cell_length_b 8.1247(15)
_cell_length_c 22.816(4)
_cell_measurement_temperature 223(2)
_cell_volume 2307.8(7)
_computing_cell_refinement 'Bruker SMART'
_computing_data_collection 'Bruker SMART'
_computing_data_reduction 'Bruker SAINT'
_computing_molecular_graphics 'Bruker SHELXTL'
_computing_publication_material 'Bruker SHELXTL'
_computing_structure_refinement 'SHELXL-97 (Sheldrick, 1997)'
_computing_structure_solution 'SHELXS-97 (Sheldrick, 1990)'
_diffrn_ambient_temperature 223(2)
_diffrn_measured_fraction_theta_full 0.998
_diffrn_measured_fraction_theta_max 0.998
_diffrn_measurement_device_type 'CCD area detector'
_diffrn_measurement_method 'phi and omega scans'
_diffrn_radiation_monochromator graphite
_diffrn_radiation_source 'Normal-focus sealed tube'
_diffrn_radiation_type MoK\a
_diffrn_radiation_wavelength 0.71073
_diffrn_reflns_av_R_equivalents 0.0297
_diffrn_reflns_av_sigmaI/netI 0.0362
_diffrn_reflns_limit_h_max 16
_diffrn_reflns_limit_h_min -15
_diffrn_reflns_limit_k_max 10
_diffrn_reflns_limit_k_min -9
_diffrn_reflns_limit_l_max 22
_diffrn_reflns_limit_l_min -28
_diffrn_reflns_number 13042
_diffrn_reflns_theta_full 26.37
_diffrn_reflns_theta_max 26.37
_diffrn_reflns_theta_min 1.68
_exptl_absorpt_coefficient_mu 0.076
_exptl_absorpt_correction_T_max 0.9916
_exptl_absorpt_correction_T_min 0.9657
_exptl_absorpt_correction_type SADABS
_exptl_crystal_colour brown
_exptl_crystal_density_diffrn 1.248
_exptl_crystal_density_meas 0
_exptl_crystal_density_method 'not measured'
_exptl_crystal_description 'Frag. of prism'
_exptl_crystal_F_000 896
_exptl_crystal_size_max 0.46
_exptl_crystal_size_mid 0.37
_exptl_crystal_size_min 0.11
_refine_diff_density_max 0.140
_refine_diff_density_min -0.195
_refine_diff_density_rms 0.035
_refine_ls_extinction_method none
_refine_ls_goodness_of_fit_ref 1.038
_refine_ls_hydrogen_treatment mixed
_refine_ls_matrix_type full
_refine_ls_number_parameters 322
_refine_ls_number_reflns 4700
_refine_ls_number_restraints 0
_refine_ls_restrained_S_all 1.038
_refine_ls_R_factor_all 0.0700
_refine_ls_R_factor_gt 0.0406
_refine_ls_shift/su_max 0.000
_refine_ls_shift/su_mean 0.000
_refine_ls_structure_factor_coef Fsqd
_refine_ls_weighting_details 'calc w=1/[\s^2^(Fo^2^)+(0.0358P)^2^+0.6014P] where P=(Fo^2^+2Fc^2^)/3'
_refine_ls_weighting_scheme calc
_refine_ls_wR_factor_gt 0.0901
_refine_ls_wR_factor_ref 0.1086
_reflns_number_gt 3173
_reflns_number_total 4700
_reflns_threshold_expression >2sigma(I)
_cod_data_source_file b316122f.txt
_cod_data_source_block cr131m
_cod_depositor_comments
;
The following automatic conversions were performed:
'_symmetry_cell_setting' value 'Monoclinic' changed to 'monoclinic'
according to '/home/saulius/struct/CIF-dictionaries/cif_core.dic'
dictionary named 'cif_core.dic' version 2.4.1 from 2010-06-29.

Automatic conversion script
Id: cif_fix_enum 1527 2010-12-29 10:47:43Z saulius 
;
_cod_original_sg_symbol_H-M P2(1)/n
_cod_database_code 7102531

loop_
_symmetry_equiv_pos_as_xyz
'x, y, z'
'-x+1/2, y+1/2, -z+1/2'
'-x, -y, -z'
'x-1/2, -y-1/2, z-1/2'

loop_
_atom_site_label
_atom_site_type_symbol
_atom_site_fract_x
_atom_site_fract_y
_atom_site_fract_z
_atom_site_U_iso_or_equiv
_atom_site_adp_type
_atom_site_occupancy
_atom_site_symmetry_multiplicity
_atom_site_calc_flag
_atom_site_refinement_flags
C1 C 0.59243(12) 0.21274(19) 0.20320(7) 0.0392(4) Uani 1 1 d .
C2 C 0.70263(12) 0.21910(19) 0.23804(7) 0.0384(4) Uani 1 1 d .
C3 C 0.78808(13) 0.1744(2) 0.21195(8) 0.0442(4) Uani 1 1 d .
H3 H 0.7737 0.1416 0.1713 0.052(5) Uiso 1 1 calc R
C4 C 0.89249(14) 0.1783(2) 0.24556(9) 0.0521(5) Uani 1 1 d .
H4 H 0.9489 0.1472 0.2279 0.059(5) Uiso 1 1 calc R
C5 C 0.91457(14) 0.2277(2) 0.30524(9) 0.0537(5) Uani 1 1 d .
H5 H 0.9860 0.2299 0.3280 0.063(6) Uiso 1 1 calc R
C6 C 0.83230(14) 0.2738(2) 0.33152(8) 0.0509(5) Uani 1 1 d .
H6 H 0.8480 0.3087 0.3719 0.056(5) Uiso 1 1 calc R
C7 C 0.72730(13) 0.2688(2) 0.29882(7) 0.0429(4) Uani 1 1 d .
H7 H 0.6717 0.2988 0.3172 0.048(5) Uiso 1 1 calc R
C8 C 0.50494(12) 0.1826(2) 0.23174(7) 0.0393(4) Uani 1 1 d .
C9 C 0.51802(14) 0.0814(2) 0.28326(8) 0.0471(4) Uani 1 1 d .
H9 H 0.5859 0.0370 0.3010 0.045(5) Uiso 1 1 calc R
C10 C 0.43194(15) 0.0477(2) 0.30750(8) 0.0554(5) Uani 1 1 d .
H10 H 0.4408 -0.0218 0.3412 0.065(6) Uiso 1 1 calc R
C11 C 0.33198(15) 0.1151(2) 0.28273(9) 0.0552(5) Uani 1 1 d .
H11 H 0.2737 0.0918 0.2999 0.070(6) Uiso 1 1 calc R
C12 C 0.31763(14) 0.2164(2) 0.23278(8) 0.0514(5) Uani 1 1 d .
H12 H 0.2498 0.2625 0.2163 0.065(6) Uiso 1 1 calc R
C13 C 0.40231(13) 0.2499(2) 0.20721(8) 0.0445(4) Uani 1 1 d .
H13 H 0.3919 0.3181 0.1731 0.043(5) Uiso 1 1 calc R
C14 C 0.56819(12) 0.2337(2) 0.13847(7) 0.0414(4) Uani 1 1 d .
C15 C 0.48372(13) 0.1437(2) 0.10159(8) 0.0500(5) Uani 1 1 d .
H15 H 0.4425 0.0716 0.1193 0.052(5) Uiso 1 1 calc R
C16 C 0.46121(15) 0.1606(3) 0.03993(9) 0.0610(5) Uani 1 1 d .
H16 H 0.4056 0.0988 0.0156 0.075(6) Uiso 1 1 calc R
C17 C 0.52048(16) 0.2685(3) 0.01393(9) 0.0664(6) Uani 1 1 d .
H17 H 0.5044 0.2802 -0.0282 0.075(6) Uiso 1 1 calc R
C18 C 0.60294(15) 0.3593(3) 0.04897(8) 0.0590(5) Uani 1 1 d .
H18 H 0.6421 0.4333 0.0307 0.064(6) Uiso 1 1 calc R
C19 C 0.62795(14) 0.3416(2) 0.11069(8) 0.0467(4) Uani 1 1 d .
H19 H 0.6852 0.4018 0.1344 0.045(5) Uiso 1 1 calc R
C1' C 0.56290(12) 0.7824(2) 0.49819(7) 0.0396(4) Uani 1 1 d .
C2' C 0.62138(12) 0.7055(2) 0.55106(7) 0.0402(4) Uani 1 1 d .
C3' C 0.54730(13) 0.6254(2) 0.57830(7) 0.0402(4) Uani 1 1 d .
C4' C 0.44355(12) 0.6535(2) 0.54226(7) 0.0395(4) Uani 1 1 d .
C5' C 0.45297(12) 0.7507(2) 0.49306(7) 0.0398(4) Uani 1 1 d .
C6' C 0.60653(13) 0.8733(2) 0.45588(8) 0.0454(4) Uani 1 1 d .
C7' C 0.73487(14) 0.7074(2) 0.57392(8) 0.0471(4) Uani 1 1 d .
C8' C 0.56990(13) 0.5293(2) 0.63190(8) 0.0470(4) Uani 1 1 d .
C9' C 0.34726(14) 0.5904(2) 0.55473(7) 0.0442(4) Uani 1 1 d .
C10' C 0.36623(14) 0.8111(2) 0.44694(7) 0.0445(4) Uani 1 1 d .
N1' N 0.64018(12) 0.9458(2) 0.42136(7) 0.0619(4) Uani 1 1 d .
N2' N 0.82575(13) 0.7084(2) 0.59312(8) 0.0670(5) Uani 1 1 d .
N3' N 0.58432(13) 0.4505(2) 0.67467(8) 0.0657(5) Uani 1 1 d .
N4' N 0.27145(12) 0.5365(2) 0.56569(7) 0.0596(4) Uani 1 1 d .
N5' N 0.29637(13) 0.8615(2) 0.41051(7) 0.0625(5) Uani 1 1 d .

loop_
_atom_site_aniso_label
_atom_site_aniso_U_11
_atom_site_aniso_U_22
_atom_site_aniso_U_33
_atom_site_aniso_U_23
_atom_site_aniso_U_13
_atom_site_aniso_U_12
C1 0.0397(9) 0.0309(8) 0.0445(9) -0.0031(7) 0.0050(7) 0.0007(7)
C2 0.0359(8) 0.0327(8) 0.0444(9) -0.0015(7) 0.0051(7) 0.0000(7)
C3 0.0419(9) 0.0416(10) 0.0480(10) -0.0039(8) 0.0084(8) 0.0005(7)
C4 0.0377(9) 0.0519(11) 0.0665(12) -0.0015(9) 0.0121(9) 0.0025(8)
C5 0.0360(10) 0.0521(11) 0.0654(12) 0.0002(9) -0.0035(9) -0.0022(8)
C6 0.0469(10) 0.0535(11) 0.0456(10) -0.0034(8) -0.0031(8) -0.0015(9)
C7 0.0418(9) 0.0419(10) 0.0429(9) -0.0021(7) 0.0055(7) -0.0002(8)
C8 0.0367(8) 0.0389(9) 0.0401(9) -0.0026(7) 0.0043(7) -0.0015(7)
C9 0.0399(10) 0.0470(10) 0.0508(10) 0.0037(8) 0.0035(8) 0.0005(8)
C10 0.0522(11) 0.0613(12) 0.0522(11) 0.0104(9) 0.0111(9) -0.0058(9)
C11 0.0444(10) 0.0611(12) 0.0622(12) -0.0033(10) 0.0165(9) -0.0090(9)
C12 0.0373(10) 0.0544(11) 0.0606(11) -0.0037(9) 0.0077(8) 0.0006(8)
C13 0.0386(9) 0.0464(10) 0.0450(10) -0.0006(8) 0.0023(7) -0.0002(8)
C14 0.0363(8) 0.0440(10) 0.0416(9) -0.0040(7) 0.0042(7) 0.0024(7)
C15 0.0393(9) 0.0575(12) 0.0500(10) -0.0103(9) 0.0037(8) -0.0018(8)
C16 0.0470(11) 0.0805(15) 0.0492(11) -0.0177(10) -0.0015(9) 0.0038(10)
C17 0.0559(12) 0.1001(18) 0.0395(11) -0.0014(11) 0.0040(9) 0.0166(12)
C18 0.0511(11) 0.0762(14) 0.0503(11) 0.0124(10) 0.0131(9) 0.0090(10)
C19 0.0411(9) 0.0498(10) 0.0472(10) 0.0009(8) 0.0061(8) 0.0018(8)
C1' 0.0378(9) 0.0420(9) 0.0386(9) -0.0058(7) 0.0077(7) 0.0007(7)
C2' 0.0354(8) 0.0436(10) 0.0413(9) -0.0060(7) 0.0083(7) 0.0034(7)
C3' 0.0401(9) 0.0420(9) 0.0378(9) -0.0058(7) 0.0081(7) 0.0043(7)
C4' 0.0376(9) 0.0424(9) 0.0391(9) -0.0085(7) 0.0099(7) 0.0009(7)
C5' 0.0376(8) 0.0442(9) 0.0362(8) -0.0072(7) 0.0056(7) 0.0029(7)
C6' 0.0378(9) 0.0544(11) 0.0416(10) -0.0013(8) 0.0045(8) 0.0048(8)
C7' 0.0424(10) 0.0523(11) 0.0458(10) 0.0004(8) 0.0085(8) 0.0034(8)
C8' 0.0388(9) 0.0537(11) 0.0484(10) -0.0007(9) 0.0097(8) 0.0050(8)
C9' 0.0416(10) 0.0520(11) 0.0383(9) -0.0057(8) 0.0078(8) 0.0027(8)
C10' 0.0403(9) 0.0531(11) 0.0397(9) -0.0049(8) 0.0086(8) -0.0018(8)
N1' 0.0508(9) 0.0795(12) 0.0568(10) 0.0145(9) 0.0151(8) 0.0059(9)
N2' 0.0421(9) 0.0861(13) 0.0677(11) 0.0034(9) 0.0027(8) 0.0057(9)
N3' 0.0553(10) 0.0803(13) 0.0614(10) 0.0197(10) 0.0135(8) 0.0070(9)
N4' 0.0467(9) 0.0767(12) 0.0563(10) 0.0001(8) 0.0138(7) -0.0032(8)
N5' 0.0497(9) 0.0796(12) 0.0522(10) 0.0024(9) -0.0005(8) 0.0023(9)

loop_
_atom_type_symbol
_atom_type_description
_atom_type_scat_dispersion_real
_atom_type_scat_dispersion_imag
_atom_type_scat_source
C C 0.0033 0.0016 'International Tables Vol C Tables 4.2.6.8 and 6.1.1.4'
H H 0.0000 0.0000 'International Tables Vol C Tables 4.2.6.8 and 6.1.1.4'
N N 0.0061 0.0033 'International Tables Vol C Tables 4.2.6.8 and 6.1.1.4'

loop_
_geom_angle_atom_site_label_1
_geom_angle_atom_site_label_2
_geom_angle_atom_site_label_3
_geom_angle
C8 C1 C14 118.48(14)
C8 C1 C2 121.18(14)
C14 C1 C2 120.34(14)
C7 C2 C3 118.17(14)
C7 C2 C1 121.09(14)
C3 C2 C1 120.74(14)
C4 C3 C2 120.46(16)
C3 C4 C5 120.22(16)
C6 C5 C4 120.32(16)
C7 C6 C5 120.27(17)
C6 C7 C2 120.55(16)
C9 C8 C13 118.27(15)
C9 C8 C1 121.41(15)
C13 C8 C1 120.29(15)
C10 C9 C8 120.11(16)
C9 C10 C11 120.63(17)
C12 C11 C10 120.26(17)
C13 C12 C11 120.11(17)
C12 C13 C8 120.60(16)
C19 C14 C15 118.42(16)
C19 C14 C1 121.54(15)
C15 C14 C1 120.04(15)
C16 C15 C14 120.49(18)
C15 C16 C17 119.85(18)
C18 C17 C16 120.89(18)
C19 C18 C17 120.04(19)
C18 C19 C14 120.29(17)
C5' C1' C2' 108.14(14)
C5' C1' C6' 125.37(15)
C2' C1' C6' 126.46(14)
C1' C2' C3' 107.74(14)
C1' C2' C7' 126.99(15)
C3' C2' C7' 125.27(15)
C4' C3' C2' 107.92(14)
C4' C3' C8' 124.47(15)
C2' C3' C8' 127.60(15)
C5' C4' C3' 108.28(14)
C5' C4' C9' 127.13(15)
C3' C4' C9' 124.58(15)
C4' C5' C1' 107.92(14)
C4' C5' C10' 125.96(15)
C1' C5' C10' 126.10(15)
N1' C6' C1' 179.02(19)
N2' C7' C2' 178.96(19)
N3' C8' C3' 177.58(19)
N4' C9' C4' 178.1(2)
N5' C10' C5' 178.9(2)

loop_
_geom_bond_atom_site_label_1
_geom_bond_atom_site_label_2
_geom_bond_distance
C1 C8 1.442(2)
C1 C14 1.447(2)
C1 C2 1.450(2)
C2 C7 1.408(2)
C2 C3 1.410(2)
C3 C4 1.378(2)
C4 C5 1.384(3)
C5 C6 1.380(3)
C6 C7 1.377(2)
C8 C9 1.412(2)
C8 C13 1.413(2)
C9 C10 1.371(2)
C10 C11 1.385(3)
C11 C12 1.383(3)
C12 C13 1.373(2)
C14 C19 1.408(2)
C14 C15 1.410(2)
C15 C16 1.375(3)
C16 C17 1.381(3)
C17 C18 1.380(3)
C18 C19 1.377(2)
C1' C5' 1.408(2)
C1' C2' 1.409(2)
C1' C6' 1.429(2)
C2' C3' 1.409(2)
C2' C7' 1.425(2)
C3' C4' 1.408(2)
C3' C8' 1.423(2)
C4' C5' 1.401(2)
C4' C9' 1.424(2)
C5' C10' 1.427(2)
C6' N1' 1.145(2)
C7' N2' 1.144(2)
C8' N3' 1.145(2)
C9' N4' 1.145(2)
C10' N5' 1.145(2)

loop_
_geom_torsion_atom_site_label_1
_geom_torsion_atom_site_label_2
_geom_torsion_atom_site_label_3
_geom_torsion_atom_site_label_4
_geom_torsion
C8 C1 C2 C7 -28.5(2)
C14 C1 C2 C7 152.69(16)
C8 C1 C2 C3 151.05(16)
C14 C1 C2 C3 -27.8(2)
C7 C2 C3 C4 0.5(2)
C1 C2 C3 C4 -179.00(16)
C2 C3 C4 C5 -0.6(3)
C3 C4 C5 C6 -0.1(3)
C4 C5 C6 C7 0.9(3)
C5 C6 C7 C2 -0.9(3)
C3 C2 C7 C6 0.2(2)
C1 C2 C7 C6 179.76(16)
C14 C1 C8 C9 146.46(16)
C2 C1 C8 C9 -32.4(2)
C14 C1 C8 C13 -31.3(2)
C2 C1 C8 C13 149.83(15)
C13 C8 C9 C10 1.4(2)
C1 C8 C9 C10 -176.46(16)
C8 C9 C10 C11 -1.4(3)
C9 C10 C11 C12 0.5(3)
C10 C11 C12 C13 0.5(3)
C11 C12 C13 C8 -0.5(3)
C9 C8 C13 C12 -0.4(2)
C1 C8 C13 C12 177.45(16)
C8 C1 C14 C19 145.94(16)
C2 C1 C14 C19 -35.2(2)
C8 C1 C14 C15 -34.7(2)
C2 C1 C14 C15 144.18(16)
C19 C14 C15 C16 0.5(3)
C1 C14 C15 C16 -178.89(16)
C14 C15 C16 C17 -1.1(3)
C15 C16 C17 C18 0.5(3)
C16 C17 C18 C19 0.8(3)
C17 C18 C19 C14 -1.4(3)
C15 C14 C19 C18 0.7(3)
C1 C14 C19 C18 -179.87(16)
C5' C1' C2' C3' 0.42(18)
C6' C1' C2' C3' -178.07(16)
C5' C1' C2' C7' -179.32(16)
C6' C1' C2' C7' 2.2(3)
C1' C2' C3' C4' -0.18(18)
C7' C2' C3' C4' 179.57(16)
C1' C2' C3' C8' 178.68(16)
C7' C2' C3' C8' -1.6(3)
C2' C3' C4' C5' -0.13(18)
C8' C3' C4' C5' -179.03(15)
C2' C3' C4' C9' 179.23(15)
C8' C3' C4' C9' 0.3(3)
C3' C4' C5' C1' 0.39(18)
C9' C4' C5' C1' -178.95(16)
C3' C4' C5' C10' -177.86(15)
C9' C4' C5' C10' 2.8(3)
C2' C1' C5' C4' -0.50(18)
C6' C1' C5' C4' 178.01(15)
C2' C1' C5' C10' 177.74(16)
C6' C1' C5' C10' -3.7(3)
C5' C1' C6' N1' -21(12)
C2' C1' C6' N1' 157(12)
C1' C2' C7' N2' 156(12)
C3' C2' C7' N2' -23(12)
C4' C3' C8' N3' 5(5)
C2' C3' C8' N3' -174(100)
C5' C4' C9' N4' 158(6)
C3' C4' C9' N4' -22(6)
C4' C5' C10' N5' 80(12)
C1' C5' C10' N5' -97(12)

loop_
_cod_related_entry_id
_cod_related_entry_database
_cod_related_entry_code
1 ChemSpider 30653018
